data_7027534
loop_
_publ_author_name
'Ho, Chi-Ming'
'Lau, Tai-Chu'
'Kwong, Hoi-Lun'
'Wong, Wing-Tak'

_publ_contact_author
;
    ENTER NAME
 ENTER ADDRESS
;
_publ_section_title
;
 Activation of manganese nitrido complexes by Br\/onsted and Lewis acids.
 Crystal structure and asymmetric alkene aziridination of a chiral salen
 manganese nitrido complex
;
_journal_issue 15
_journal_name_full 'Journal of the Chemical Society, Dalton Transactions'
_journal_page_first 2411
_journal_paper_doi 10.1039/a903605i
_journal_year 1999
_chemical_formula_sum 'C37.5 H55.5 Mn N3 O2'
_chemical_formula_weight 635.31
_space_group_IT_number 1
_symmetry_cell_setting triclinic
_symmetry_Int_Tables_number 1
_symmetry_space_group_name_Hall 'P 1'
_symmetry_space_group_name_H-M 'P 1'
_audit_creation_date 'Thu Jun  3 08:04:08 1999'
_audit_creation_method 'from TEXRAY.INF file'
_cell_angle_alpha 68.40(2)
_cell_angle_beta 83.32(2)
_cell_angle_gamma 87.45(2)
_cell_formula_units_Z 2
_cell_length_a 10.127(1)
_cell_length_b 13.846(1)
_cell_length_c 14.428(1)
_cell_measurement_reflns_used 0
_cell_measurement_temperature 298.2
_cell_measurement_theta_max 0.0
_cell_measurement_theta_min 0.0
_cell_volume 1868.2(4)
_computing_cell_refinement 'MARRESEARCH Image Plate'
_computing_data_collection 'MARRESEARCH Image Plate'
_computing_data_reduction teXsan
_computing_publication_material teXsan
_computing_structure_refinement teXsan
_computing_structure_solution SIR88
_diffrn_ambient_temperature 298.2
_diffrn_measurement_device 'MARRESEARCH Image Plate'
_diffrn_measurement_method 'omega scans with profile analysis'
_diffrn_orient_matrix_UB_11 0.00000
_diffrn_orient_matrix_UB_12 0.00000
_diffrn_orient_matrix_UB_13 0.00000
_diffrn_orient_matrix_UB_21 0.00000
_diffrn_orient_matrix_UB_22 0.00000
_diffrn_orient_matrix_UB_23 0.00000
_diffrn_orient_matrix_UB_31 0.00000
_diffrn_orient_matrix_UB_32 0.00000
_diffrn_orient_matrix_UB_33 0.00000
_diffrn_radiation_monochromator graphite
_diffrn_radiation_source 'X-ray tube'
_diffrn_radiation_type MoKalpha
_diffrn_radiation_wavelength 0.7107
_diffrn_reflns_av_R_equivalents 0.0695
_diffrn_reflns_limit_h_max 10
_diffrn_reflns_limit_h_min -11
_diffrn_reflns_limit_k_max 16
_diffrn_reflns_limit_k_min -16
_diffrn_reflns_limit_l_max 15
_diffrn_reflns_limit_l_min -17
_diffrn_reflns_number 16921
_diffrn_reflns_theta_max 25.32
_diffrn_reflns_theta_min 1.0
_diffrn_standards_decay_% 0.00
_diffrn_standards_interval_count 0
_diffrn_standards_number 0
_exptl_absorpt_coefficient_mu 0.386
_exptl_absorpt_correction_type 'Interimage scaling'
_exptl_crystal_colour green
_exptl_crystal_density_diffrn 1.129
_exptl_crystal_description block
_exptl_crystal_F_000 685.00
_exptl_crystal_size_max 0.260
_exptl_crystal_size_mid 0.140
_exptl_crystal_size_min 0.120
_refine_diff_density_max 1.11
_refine_diff_density_min -0.51
_refine_ls_abs_structure_Flack 0.08(3)
_refine_ls_extinction_method none
_refine_ls_goodness_of_fit_obs 2.325
_refine_ls_hydrogen_treatment noref
_refine_ls_matrix_type full
_refine_ls_number_parameters 344
_refine_ls_number_reflns 3922
_refine_ls_number_restraints 0
_refine_ls_R_factor_obs 0.0868
_refine_ls_shift/esd_max 0.03
_refine_ls_structure_factor_coef F
_refine_ls_weighting_scheme sigma
_refine_ls_wR_factor_obs 0.1006
_reflns_number_observed 3922
_reflns_number_total 4504
_reflns_observed_criterion 3.00
_cod_data_source_file 903605isup1.cif
_cod_data_source_block wtwong718-TCLAU058
_cod_original_sg_symbol_H-M 'P 1        '
_cod_original_formula_sum 'C37.50 H55.50 N3 Mn O2 '
_cod_database_code 7027534

loop_
_symmetry_equiv_pos_as_xyz
'   +x,   +y,   +z'

loop_
_atom_site_aniso_label
_atom_site_aniso_U_11
_atom_site_aniso_U_22
_atom_site_aniso_U_33
_atom_site_aniso_U_12
_atom_site_aniso_U_13
_atom_site_aniso_U_23
Mn(1) 0.055(2) 0.022(3) 0.073(4) -0.004(2) -0.007(2) -0.022(3)
Mn(2) 0.046(2) 0.054(4) 0.044(3) 0.000(2) -0.006(2) -0.017(3)

loop_
_atom_site_label
_atom_site_fract_x
_atom_site_fract_y
_atom_site_fract_z
_atom_site_U_iso_or_equiv
_atom_site_thermal_displace_type
Mn(1) 0.0901 0.8981 0.6924 0.049(1) Uij
Mn(2) 0.5996(3) 0.7376(2) 0.5627(2) 0.048(1) Uij
O(1) 0.069(1) 1.030(1) 0.576(1) 0.056(5) Uij
O(2) 0.186(1) 0.979(1) 0.747(1) 0.056(5) Uij
O(3) 0.615(1) 0.615(1) 0.666(1) 0.041(5) Uij
O(4) 0.492(1) 0.653(1) 0.525(1) 0.039(4) Uij
N(1) 0.073(1) 0.822(1) 0.602(1) 0.043(5) Uij
N(2) 0.197(1) 0.777(1) 0.762(1) 0.033(4) Uij
N(3) -0.047(2) 0.879(2) 0.758(1) 0.062(6) Uij
N(4) 0.642(1) 0.816(1) 0.643(1) 0.043(5) Uij
N(5) 0.473(1) 0.853(1) 0.521(1) 0.047(5) Uij
N(6) 0.719(2) 0.763(1) 0.486(1) 0.054(5) Uij
C(1) 0.130(2) 0.717(1) 0.636(1) 0.044(5) Uij
C(2) 0.074(2) 0.636(2) 0.609(2) 0.036(6) Uij
C(3) 0.134(2) 0.535(2) 0.644(2) 0.072(7) Uij
C(4) 0.224(2) 0.522(2) 0.700(2) 0.073(6) Uij
C(5) 0.231(2) 0.587(2) 0.776(2) 0.045(6) Uij
C(6) 0.151(2) 0.686(1) 0.740(1) 0.051(5) Uij
C(7) 0.024(2) 0.859(2) 0.526(2) 0.044(6) Uij
C(8) -0.017(2) 0.955(2) 0.481(2) 0.053(7) Uij
C(9) 0.014(2) 1.045(2) 0.503(2) 0.030(5) Uij
C(10) -0.038(2) 1.144(2) 0.457(2) 0.053(7) Uij
C(11) -0.090(2) 1.162(2) 0.364(2) 0.044(6) Uij
C(12) -0.144(2) 1.091(2) 0.336(2) 0.054(7) Uij
C(13) -0.101(2) 0.983(2) 0.394(2) 0.072(9) Uij
C(14) 0.290(2) 0.773(2) 0.810(2) 0.049(8) Uij
C(15) 0.317(2) 0.861(2) 0.836(2) 0.064(8) Uij
C(16) 0.433(2) 0.832(2) 0.913(2) 0.037(6) Uij
C(17) 0.456(3) 0.903(3) 0.948(2) 0.081(9) Uij
C(18) 0.391(3) 0.994(3) 0.922(2) 0.10(1) Uij
C(19) 0.281(2) 1.022(2) 0.854(2) 0.064(9) Uij
C(20) 0.253(2) 0.950(2) 0.804(2) 0.050(7) Uij
C(21) -0.202(2) 1.110(2) 0.240(1) 0.036(5) Uij
C(22) -0.316(4) 1.198(3) 0.225(3) 0.12(1) Uij
C(23) -0.294(2) 1.027(2) 0.245(2) 0.073(8) Uij
C(24) -0.117(3) 1.154(3) 0.152(3) 0.12(1) Uij
C(25) 0.015(2) 1.239(2) 0.480(2) 0.057(7) Uij
C(26) 0.155(2) 1.248(2) 0.466(1) 0.043(5) Uij
C(27) -0.049(3) 1.235(2) 0.562(2) 0.090(9) Uij
C(28) -0.063(2) 1.343(2) 0.418(2) 0.076(6) Uij
C(29) 0.584(3) 0.885(2) 1.020(2) 0.082(9) Uij
C(30) 0.693(2) 0.925(2) 0.968(2) 0.078(7) Uij
C(31) 0.586(3) 0.757(2) 1.075(2) 0.11(1) Uij
C(32) 0.513(2) 0.905(2) 1.113(2) 0.081(8) Uij
C(33) 0.206(2) 1.116(2) 0.853(2) 0.058(8) Uij
C(34) 0.211(2) 1.171(2) 0.926(2) 0.069(7) Uij
C(35) 0.055(2) 1.097(2) 0.862(2) 0.094(10) Uij
C(36) 0.221(3) 1.197(3) 0.736(3) 0.12(1) Uij
C(37) 0.613(2) 0.930(1) 0.593(1) 0.052(5) Uij
C(38) 0.642(2) 1.000(2) 0.647(2) 0.061(7) Uij
C(39) 0.590(2) 1.113(2) 0.582(2) 0.079(8) Uij
C(40) 0.511(2) 1.136(2) 0.502(2) 0.082(7) Uij
C(41) 0.437(2) 1.043(2) 0.503(2) 0.061(7) Uij
C(42) 0.475(2) 0.935(1) 0.562(1) 0.048(5) Uij
C(43) 0.696(2) 0.782(2) 0.732(2) 0.045(6) Uij
C(44) 0.728(2) 0.670(2) 0.784(1) 0.029(5) Uij
C(45) 0.787(2) 0.653(2) 0.869(2) 0.034(6) Uij
C(46) 0.814(2) 0.558(2) 0.925(2) 0.054(7) Uij
C(47) 0.792(2) 0.470(2) 0.891(2) 0.060(8) Uij
C(48) 0.712(2) 0.486(2) 0.818(2) 0.053(7) Uij
C(49) 0.696(2) 0.596(2) 0.749(2) 0.063(8) Uij
C(50) 0.389(2) 0.861(2) 0.453(2) 0.068(9) Uij
C(51) 0.357(2) 0.791(2) 0.409(2) 0.024(5) Uij
C(52) 0.273(3) 0.812(2) 0.346(2) 0.078(10) Uij
C(53) 0.232(2) 0.740(2) 0.301(2) 0.042(6) Uij
C(54) 0.302(2) 0.650(2) 0.323(2) 0.036(6) Uij
C(55) 0.397(2) 0.618(2) 0.387(2) 0.040(6) Uij
C(56) 0.418(2) 0.689(2) 0.436(2) 0.037(6) Uij
C(57) 0.916(3) 0.524(3) 1.021(2) 0.11(1) Uij
C(58) 0.788(2) 0.504(2) 1.110(2) 0.096(9) Uij
C(59) 0.960(2) 0.628(2) 1.024(2) 0.101(10) Uij
C(60) 0.986(2) 0.441(2) 1.026(2) 0.073(8) Uij
C(61) 0.696(2) 0.399(2) 0.783(2) 0.074(8) Uij
C(62) 0.699(2) 0.290(2) 0.875(2) 0.081(6) Uij
C(63) 0.752(2) 0.425(2) 0.661(2) 0.066(7) Uij
C(64) 0.529(3) 0.392(3) 0.765(3) 0.13(1) Uij
C(65) 0.132(2) 0.763(2) 0.230(2) 0.048(6) Uij
C(66) 0.069(2) 0.856(2) 0.211(2) 0.103(9) Uij
C(67) 0.020(3) 0.661(2) 0.287(2) 0.121(10) Uij
C(68) 0.170(3) 0.752(3) 0.132(2) 0.11(1) Uij
C(69) 0.481(2) 0.519(2) 0.417(2) 0.069(9) Uij
C(70) 0.453(2) 0.442(2) 0.509(2) 0.053(7) Uij
C(71) 0.630(2) 0.559(2) 0.383(2) 0.082(9) Uij
C(72) 0.440(2) 0.463(2) 0.337(2) 0.100(9) Uij
C(73) 0.3327 0.1562 0.1743 0.1900 Uij
C(74) 0.2825 0.2181 0.2002 0.1900 Uij
C(75) 0.3597 0.2998 0.1313 0.1900 Uij
C(76) 0.3751 0.3892 0.1058 0.1900 Uij
C(77) 0.4136 0.4974 0.0392 0.1900 Uij
C(78) 0.4684 0.5073 -0.0057 0.1900 Uij
H(1) 0.2173 0.7261 0.6017 0.0524 Uij
H(2) 0.0648 0.6696 0.7763 0.0613 Uij
H(3) -0.0171 0.6279 0.6356 0.0437 Uij
H(4) 0.0800 0.6594 0.5379 0.0437 Uij
H(5) 0.0664 0.4864 0.6794 0.0864 Uij
H(6) 0.1716 0.5213 0.5864 0.0864 Uij
H(7) 0.2217 0.4508 0.7414 0.0879 Uij
H(8) 0.3055 0.5369 0.6569 0.0879 Uij
H(9) 0.1956 0.5446 0.8420 0.0537 Uij
H(10) 0.3209 0.6032 0.7767 0.0537 Uij
H(11) 0.0129 0.8126 0.4928 0.0526 Uij
H(12) 0.3447 0.7130 0.8291 0.0584 Uij
H(13) -0.0849 1.2314 0.3166 0.0524 Uij
H(14) -0.1282 0.9281 0.3751 0.0865 Uij
H(15) 0.4795 0.7677 0.9304 0.0449 Uij
H(16) 0.4158 1.0441 0.9481 0.1160 Uij
H(17) -0.2765 1.2631 0.2114 0.1456 Uij
H(18) -0.3619 1.2012 0.1698 0.1456 Uij
H(19) -0.3766 1.1803 0.2838 0.1456 Uij
H(20) -0.3554 1.0111 0.3032 0.0876 Uij
H(21) -0.3403 1.0503 0.1870 0.0876 Uij
H(22) -0.2440 0.9664 0.2470 0.0876 Uij
H(23) -0.0478 1.1067 0.1489 0.1473 Uij
H(24) -0.1664 1.1691 0.0960 0.1473 Uij
H(25) -0.0805 1.2164 0.1509 0.1473 Uij
H(26) 0.7639 0.9022 1.0083 0.0933 Uij
H(27) 0.7081 0.9047 0.9117 0.0933 Uij
H(28) 0.6863 0.9989 0.9456 0.0933 Uij
H(29) 0.4977 0.7314 1.0929 0.1376 Uij
H(30) 0.6314 0.7276 1.0297 0.1376 Uij
H(31) 0.6312 0.7380 1.1332 0.1376 Uij
H(32) 0.5010 0.9772 1.0974 0.0969 Uij
H(33) 0.4286 0.8714 1.1316 0.0969 Uij
H(34) 0.5657 0.8773 1.1673 0.0969 Uij
H(35) 0.3009 1.1880 0.9261 0.0828 Uij
H(36) 0.1593 1.2322 0.9057 0.0828 Uij
H(37) 0.1775 1.1259 0.9909 0.0828 Uij
H(38) 0.0088 1.1614 0.8489 0.1126 Uij
H(39) 0.0372 1.0675 0.8153 0.1126 Uij
H(40) 0.0266 1.0512 0.9282 0.1126 Uij
H(41) 0.3100 1.2220 0.7174 0.1445 Uij
H(42) 0.2003 1.1625 0.6937 0.1445 Uij
H(43) 0.1621 1.2542 0.7289 0.1445 Uij
H(44) 0.1930 1.1903 0.5149 0.0518 Uij
H(45) 0.1874 1.2486 0.4007 0.0518 Uij
H(46) 0.1801 1.3104 0.4716 0.0518 Uij
H(47) -0.0377 1.2985 0.5717 0.1084 Uij
H(48) -0.1412 1.2250 0.5609 0.1084 Uij
H(49) -0.0171 1.1791 0.6160 0.1084 Uij
H(50) -0.0309 1.4005 0.4289 0.0907 Uij
H(51) -0.0487 1.3545 0.3480 0.0907 Uij
H(52) -0.1557 1.3347 0.4391 0.0907 Uij
H(53) 0.6706 0.9529 0.5323 0.0620 Uij
H(54) 0.4165 0.9136 0.6219 0.0571 Uij
H(55) 0.5960 0.9764 0.7131 0.0731 Uij
H(56) 0.7345 1.0018 0.6514 0.0731 Uij
H(57) 0.5397 1.1373 0.6295 0.0948 Uij
H(58) 0.6673 1.1541 0.5547 0.0948 Uij
H(59) 0.4474 1.1876 0.5057 0.0981 Uij
H(60) 0.5668 1.1620 0.4408 0.0981 Uij
H(61) 0.3471 1.0511 0.5274 0.0736 Uij
H(62) 0.4413 1.0484 0.4356 0.0736 Uij
H(63) 0.7126 0.8305 0.7613 0.0534 Uij
H(64) 0.8085 0.7099 0.8865 0.0405 Uij
H(65) 0.8331 0.4045 0.9212 0.0718 Uij
H(66) 0.3441 0.9258 0.4297 0.0818 Uij
H(67) 0.2341 0.8792 0.3262 0.0934 Uij
H(68) 0.2837 0.6052 0.2900 0.0435 Uij
H(69) 0.7282 0.5611 1.0912 0.1158 Uij
H(70) 0.7432 0.4420 1.1189 0.1158 Uij
H(71) 0.8203 0.4980 1.1714 0.1158 Uij
H(72) 0.9845 0.6167 1.0884 0.1214 Uij
H(73) 1.0343 0.6542 0.9750 0.1214 Uij
H(74) 0.8890 0.6762 1.0095 0.1214 Uij
H(75) 0.9278 0.3831 1.0436 0.0874 Uij
H(76) 1.0350 0.4510 0.9630 0.0874 Uij
H(77) 1.0452 0.4274 1.0758 0.0874 Uij
H(78) 0.6418 0.2935 0.9309 0.0967 Uij
H(79) 0.6702 0.2364 0.8562 0.0967 Uij
H(80) 0.7873 0.2759 0.8931 0.0967 Uij
H(81) 0.8459 0.4301 0.6519 0.0794 Uij
H(82) 0.7256 0.3708 0.6412 0.0794 Uij
H(83) 0.7147 0.4889 0.6205 0.0794 Uij
H(84) 0.5059 0.4537 0.7124 0.1599 Uij
H(85) 0.5171 0.3338 0.7466 0.1599 Uij
H(86) 0.4740 0.3850 0.8247 0.1599 Uij
H(87) 0.1308 0.9105 0.1801 0.1234 Uij
H(88) 0.0025 0.8612 0.1679 0.1234 Uij
H(89) 0.0280 0.8595 0.2724 0.1234 Uij
H(90) -0.0223 0.6648 0.3476 0.1452 Uij
H(91) -0.0459 0.6660 0.2428 0.1452 Uij
H(92) 0.0654 0.5967 0.3000 0.1452 Uij
H(93) 0.2122 0.6864 0.1421 0.1364 Uij
H(94) 0.0930 0.7559 0.0988 0.1364 Uij
H(95) 0.2301 0.8057 0.0909 0.1364 Uij
H(96) 0.4653 0.4674 0.5605 0.0634 Uij
H(97) 0.3632 0.4200 0.5170 0.0634 Uij
H(98) 0.5106 0.3844 0.5147 0.0634 Uij
H(99) 0.6885 0.5006 0.3966 0.0984 Uij
H(100) 0.6402 0.5992 0.3137 0.0984 Uij
H(101) 0.6508 0.5998 0.4199 0.0984 Uij
H(102) 0.3477 0.4486 0.3488 0.1200 Uij
H(103) 0.4613 0.5095 0.2699 0.1200 Uij
H(104) 0.4890 0.4006 0.3479 0.1200 Uij
H(105) 0.1906 0.2259 0.1912 0.2280 Uij
H(106) 0.2934 0.2071 0.2679 0.2280 Uij
H(107) 0.4466 0.2751 0.1465 0.2280 Uij
H(108) 0.3436 0.2941 0.0700 0.2280 Uij
H(109) 0.2855 0.4050 0.1227 0.2280 Uij
H(110) 0.4266 0.3858 0.1579 0.2280 Uij
H(111) 0.3353 0.5308 0.0121 0.2280 Uij
H(112) 0.4425 0.5299 0.0809 0.2280 Uij
H(113) 0.2959 0.0902 0.2150 0.2280 Uij
H(114) 0.3189 0.1709 0.1064 0.2280 Uij
H(115) 0.4253 0.1556 0.1798 0.2280 Uij
H(116) 0.5489 0.4750 0.0183 0.2280 Uij
H(117) 0.4412 0.4791 -0.0513 0.2280 Uij
H(118) 0.4821 0.5799 -0.0388 0.2280 Uij

loop_
_atom_type_symbol
_atom_type_oxidation_number
_atom_type_number_in_cell
_atom_type_scat_dispersion_real
_atom_type_scat_dispersion_imag
_atom_type_scat_source
Mn 0 2 0.337 0.728 'International Tables'
N 0 6 0.006 0.003 'International Tables'
C 0 75 0.003 0.002 'International Tables'
H 0 111 0.000 0.000 'International Tables'
O 0 4 0.011 0.006 'International Tables'

loop_
_geom_angle_atom_site_label_1
_geom_angle_atom_site_label_2
_geom_angle_atom_site_label_3
_geom_angle
_geom_angle_publ_flag
O(1) Mn(1) O(2) 87.0(7) yes
O(1) Mn(1) N(1) 87.9(7) yes
O(1) Mn(1) N(2) 150.2(6) yes
O(1) Mn(1) N(3) 105.7(8) yes
O(2) Mn(1) N(1) 153.9(6) yes
O(2) Mn(1) N(2) 88.3(6) yes
O(2) Mn(1) N(3) 103.3(9) yes
N(1) Mn(1) N(2) 83.5(7) yes
N(1) Mn(1) N(3) 102.7(9) yes
N(2) Mn(1) N(3) 104.0(8) yes
O(3) Mn(2) O(4) 80.4(6) yes
O(3) Mn(2) N(4) 91.6(7) yes
O(3) Mn(2) N(5) 138.9(6) yes
O(3) Mn(2) N(6) 112.9(8) yes
O(4) Mn(2) N(4) 155.0(6) yes
O(4) Mn(2) N(5) 90.8(6) yes
O(4) Mn(2) N(6) 105.0(8) yes
N(4) Mn(2) N(5) 79.7(7) yes
N(4) Mn(2) N(6) 99.9(8) yes
N(5) Mn(2) N(6) 108.2(8) yes
Mn(1) O(1) C(9) 129(1) yes
Mn(1) O(2) C(20) 127(1) yes
Mn(2) O(3) C(49) 125(1) yes
Mn(2) O(4) C(56) 125(1) yes
Mn(1) N(1) C(1) 114(1) yes
Mn(1) N(1) C(7) 122(1) yes
C(1) N(1) C(7) 122(1) yes
Mn(1) N(2) C(6) 107.2(10) yes
Mn(1) N(2) C(14) 128(1) yes
C(6) N(2) C(14) 123(1) yes
Mn(2) N(4) C(37) 111(1) yes
Mn(2) N(4) C(43) 129(1) yes
C(37) N(4) C(43) 118(1) yes
Mn(2) N(5) C(42) 118(1) yes
Mn(2) N(5) C(50) 122(1) yes
C(42) N(5) C(50) 119(1) yes
N(1) C(1) C(2) 119(1) yes
N(1) C(1) C(6) 108(1) yes
C(2) C(1) C(6) 115(1) yes
C(1) C(2) C(3) 116(1) yes
C(2) C(3) C(4) 117(2) yes
C(3) C(4) C(5) 123(1) yes
C(4) C(5) C(6) 109(1) yes
N(2) C(6) C(1) 111(1) yes
N(2) C(6) C(5) 116(1) yes
C(1) C(6) C(5) 111(1) yes
N(1) C(7) C(8) 130(2) yes
C(7) C(8) C(9) 125(1) yes
C(7) C(8) C(13) 121(2) yes
C(9) C(8) C(13) 112(2) yes
O(1) C(9) C(8) 117(1) yes
O(1) C(9) C(10) 117(2) yes
C(8) C(9) C(10) 124(1) yes
C(9) C(10) C(11) 115(2) yes
C(9) C(10) C(25) 119(1) yes
C(11) C(10) C(25) 119(2) yes
C(10) C(11) C(12) 126(2) yes
C(11) C(12) C(13) 112(2) yes
C(11) C(12) C(21) 127(2) yes
C(13) C(12) C(21) 117(2) yes
C(8) C(13) C(12) 123(2) yes
N(2) C(14) C(15) 119(2) yes
C(14) C(15) C(16) 110(2) yes
C(14) C(15) C(20) 123(2) yes
C(16) C(15) C(20) 125(2) yes
C(15) C(16) C(17) 115(2) yes
C(16) C(17) C(18) 122(3) yes
C(16) C(17) C(29) 118(2) yes
C(18) C(17) C(29) 118(3) yes
C(17) C(18) C(19) 123(3) yes
C(18) C(19) C(20) 118(2) yes
C(18) C(19) C(33) 114(2) yes
C(20) C(19) C(33) 127(2) yes
O(2) C(20) C(15) 129(2) yes
O(2) C(20) C(19) 116(2) yes
C(15) C(20) C(19) 114(2) yes
C(12) C(21) C(22) 110(2) yes
C(12) C(21) C(23) 114(1) yes
C(12) C(21) C(24) 116(1) yes
C(22) C(21) C(23) 94(1) yes
C(22) C(21) C(24) 100(2) yes
C(23) C(21) C(24) 117(2) yes
C(10) C(25) C(26) 113(1) yes
C(10) C(25) C(27) 105(2) yes
C(10) C(25) C(28) 108(1) yes
C(26) C(25) C(27) 120(2) yes
C(26) C(25) C(28) 114(1) yes
C(27) C(25) C(28) 91(2) yes
C(17) C(29) C(30) 112(2) yes
C(17) C(29) C(31) 101(2) yes
C(17) C(29) C(32) 101(2) yes
C(30) C(29) C(31) 114(2) yes
C(30) C(29) C(32) 127(2) yes
C(31) C(29) C(32) 95(2) yes
C(19) C(33) C(34) 125(2) yes
C(19) C(33) C(35) 110(2) yes
C(19) C(33) C(36) 106(2) yes
C(34) C(33) C(35) 101(2) yes
C(34) C(33) C(36) 112(2) yes
C(35) C(33) C(36) 97(2) yes
N(4) C(37) C(38) 117(1) yes
N(4) C(37) C(42) 105(1) yes
C(38) C(37) C(42) 117(1) yes
C(37) C(38) C(39) 105(1) yes
C(38) C(39) C(40) 125(2) yes
C(39) C(40) C(41) 113(1) yes
C(40) C(41) C(42) 122(1) yes
N(5) C(42) C(37) 104(1) yes
N(5) C(42) C(41) 121(1) yes
C(37) C(42) C(41) 111(1) yes
N(4) C(43) C(44) 121(1) yes
C(43) C(44) C(45) 111(1) yes
C(43) C(44) C(49) 121(1) yes
C(45) C(44) C(49) 126(2) yes
C(44) C(45) C(46) 118(2) yes
C(45) C(46) C(47) 120(2) yes
C(45) C(46) C(57) 124(2) yes
C(47) C(46) C(57) 112(2) yes
C(46) C(47) C(48) 118(2) yes
C(47) C(48) C(49) 116(2) yes
C(47) C(48) C(61) 117(2) yes
C(49) C(48) C(61) 120(2) yes
O(3) C(49) C(44) 124(2) yes
O(3) C(49) C(48) 117(2) yes
C(44) C(49) C(48) 115(2) yes
N(5) C(50) C(51) 131(2) yes
C(50) C(51) C(52) 122(2) yes
C(50) C(51) C(56) 120(1) yes
C(52) C(51) C(56) 116(2) yes
C(51) C(52) C(53) 124(2) yes
C(52) C(53) C(54) 114(2) yes
C(52) C(53) C(65) 124(2) yes
C(54) C(53) C(65) 120(2) yes
C(53) C(54) C(55) 126(2) yes
C(54) C(55) C(56) 113(2) yes
C(54) C(55) C(69) 130(2) yes
C(56) C(55) C(69) 115(1) yes
O(4) C(56) C(51) 117(1) yes
O(4) C(56) C(55) 119(1) yes
C(51) C(56) C(55) 122(1) yes
C(46) C(57) C(58) 93(1) yes
C(46) C(57) C(59) 105(2) yes
C(46) C(57) C(60) 111(2) yes
C(58) C(57) C(59) 95(2) yes
C(58) C(57) C(60) 114(2) yes
C(59) C(57) C(60) 129(2) yes
C(48) C(61) C(62) 109(2) yes
C(48) C(61) C(63) 114(2) yes
C(48) C(61) C(64) 109(1) yes
C(62) C(61) C(63) 128(2) yes
C(62) C(61) C(64) 96(1) yes
C(63) C(61) C(64) 93(1) yes
C(53) C(65) C(66) 116(2) yes
C(53) C(65) C(67) 102(1) yes
C(53) C(65) C(68) 118(2) yes
C(66) C(65) C(67) 110(1) yes
C(66) C(65) C(68) 107(2) yes
C(67) C(65) C(68) 100(2) yes
C(55) C(69) C(70) 119(2) yes
C(55) C(69) C(71) 104(2) yes
C(55) C(69) C(72) 102(2) yes
C(70) C(69) C(71) 117(2) yes
C(70) C(69) C(72) 102(2) yes
C(71) C(69) C(72) 107(2) yes
C(73) C(74) C(75) 95.064(3) yes
C(74) C(75) C(76) 141.932(1) yes
C(75) C(76) C(77) 159.2208(6) yes
C(76) C(77) C(78) 120.3891(9) yes

loop_
_geom_bond_atom_site_label_1
_geom_bond_atom_site_label_2
_geom_bond_distance
_geom_bond_publ_flag
Mn(1) O(1) 2.00(2) yes
Mn(1) O(2) 1.93(2) yes
Mn(1) N(1) 1.98(2) yes
Mn(1) N(2) 1.96(1) yes
Mn(1) N(3) 1.56(2) yes
Mn(2) O(3) 1.82(1) yes
Mn(2) O(4) 1.89(1) yes
Mn(2) N(4) 1.94(2) yes
Mn(2) N(5) 1.96(2) yes
Mn(2) N(6) 1.50(2) yes
O(1) C(9) 1.19(2) yes
O(2) C(20) 1.08(2) yes
O(3) C(49) 1.47(3) yes
O(4) C(56) 1.47(2) yes
N(1) C(1) 1.47(2) yes
N(1) C(7) 1.18(2) yes
N(2) C(6) 1.51(2) yes
N(2) C(14) 1.21(2) yes
N(4) C(37) 1.51(2) yes
N(4) C(43) 1.36(2) yes
N(5) C(42) 1.47(2) yes
N(5) C(50) 1.35(3) yes
C(1) C(2) 1.47(2) yes
C(1) C(6) 1.45(2) yes
C(2) C(3) 1.43(3) yes
C(3) C(4) 1.25(2) yes
C(4) C(5) 1.66(3) yes
C(5) C(6) 1.52(2) yes
C(7) C(8) 1.32(3) yes
C(8) C(9) 1.46(3) yes
C(8) C(13) 1.52(3) yes
C(9) C(10) 1.39(3) yes
C(10) C(11) 1.44(3) yes
C(10) C(25) 1.59(3) yes
C(11) C(12) 1.35(3) yes
C(12) C(13) 1.50(3) yes
C(12) C(21) 1.49(3) yes
C(14) C(15) 1.45(4) yes
C(15) C(16) 1.64(3) yes
C(15) C(20) 1.32(3) yes
C(16) C(17) 1.30(4) yes
C(17) C(18) 1.34(4) yes
C(17) C(29) 1.71(4) yes
C(18) C(19) 1.51(3) yes
C(19) C(20) 1.48(3) yes
C(19) C(33) 1.48(4) yes
C(21) C(22) 1.61(4) yes
C(21) C(23) 1.49(3) yes
C(21) C(24) 1.39(3) yes
C(25) C(26) 1.42(3) yes
C(25) C(27) 1.27(3) yes
C(25) C(28) 1.62(3) yes
C(29) C(30) 1.28(3) yes
C(29) C(31) 1.66(4) yes
C(29) C(32) 1.56(3) yes
C(33) C(34) 1.51(3) yes
C(33) C(35) 1.54(3) yes
C(33) C(36) 1.64(4) yes
C(37) C(38) 1.51(3) yes
C(37) C(42) 1.50(2) yes
C(38) C(39) 1.60(3) yes
C(39) C(40) 1.42(3) yes
C(40) C(41) 1.51(3) yes
C(41) C(42) 1.48(3) yes
C(43) C(44) 1.49(3) yes
C(44) C(45) 1.37(3) yes
C(44) C(49) 1.35(3) yes
C(45) C(46) 1.30(3) yes
C(46) C(47) 1.50(4) yes
C(46) C(57) 1.74(4) yes
C(47) C(48) 1.35(3) yes
C(48) C(49) 1.50(3) yes
C(48) C(61) 1.49(3) yes
C(50) C(51) 1.40(3) yes
C(51) C(52) 1.26(3) yes
C(51) C(56) 1.45(3) yes
C(52) C(53) 1.48(4) yes
C(53) C(54) 1.35(3) yes
C(53) C(65) 1.46(3) yes
C(54) C(55) 1.36(3) yes
C(55) C(56) 1.44(3) yes
C(55) C(69) 1.53(3) yes
C(57) C(58) 1.68(4) yes
C(57) C(59) 1.54(4) yes
C(57) C(60) 1.31(4) yes
C(61) C(62) 1.60(3) yes
C(61) C(63) 1.70(3) yes
C(61) C(64) 1.75(4) yes
C(65) C(66) 1.35(3) yes
C(65) C(67) 1.75(3) yes
C(65) C(68) 1.49(3) yes
C(69) C(70) 1.38(3) yes
C(69) C(71) 1.59(3) yes
C(69) C(72) 1.70(4) yes
C(73) C(74) 1.134 yes
C(74) C(75) 1.397 yes
C(75) C(76) 1.166 yes
C(76) C(77) 1.491 yes
C(77) C(78) 0.777 yes
